data_2209578
loop_
_publ_author_name
'Shan Liu'
'Guang-Liang Song'
'Jun-Mei Tang'
'Wen-Kai Xu'
'Hong-Jun Zhu'

_publ_section_title
;
 4,6-Dibenzoylisophthalic acid dimethyl sulfoxide disolvate
;
_journal_coeditor_code KP2021
_journal_issue 7
_journal_name_full 'Acta Crystallographica Section E'
_journal_page_first o2697
_journal_page_last o2699
_journal_paper_doi 10.1107/S1600536806020368
_journal_volume 62
_journal_year 2006
_chemical_formula_iupac 'C22 H14 O6, 2C2 H6 O S'
_chemical_formula_moiety 'C22 H14 O6, 2C2 H6 O S'
_chemical_formula_sum 'C26 H26 O8 S2'
_chemical_formula_weight 530.59
_chemical_name_systematic
;
4,6-Dibenzoylisophthalic acid dimethyl sulfoxide disolvate
;
_space_group_IT_number 2
_symmetry_cell_setting triclinic
_symmetry_space_group_name_Hall '-P 1'
_symmetry_space_group_name_H-M 'P -1'
_atom_sites_solution_hydrogens geom
_atom_sites_solution_primary direct
_atom_sites_solution_secondary difmap
_audit_creation_method SHELXL-97
_cell_angle_alpha 75.45(3)
_cell_angle_beta 89.59(3)
_cell_angle_gamma 84.74(3)
_cell_formula_units_Z 2
_cell_length_a 9.880(2)
_cell_length_b 10.858(2)
_cell_length_c 12.627(3)
_cell_measurement_reflns_used 25
_cell_measurement_temperature 293(2)
_cell_measurement_theta_max 12
_cell_measurement_theta_min 9
_cell_volume 1305.4(5)
_computing_cell_refinement 'CAD-4 Software'
_computing_data_collection 'CAD-4 Software (Enraf--Nonius, 1985)'
_computing_data_reduction 'XCAD4 (Harms & Wocadlo, 1995)'
_computing_molecular_graphics 'SHELXTL (Bruker, 2000)'
_computing_publication_material SHELXTL
_computing_structure_refinement 'SHELXL97 (Sheldrick, 1997)'
_computing_structure_solution 'SHELXS97 (Sheldrick, 1997)'
_diffrn_ambient_temperature 293(2)
_diffrn_measured_fraction_theta_full 0.998
_diffrn_measured_fraction_theta_max 0.998
_diffrn_measurement_device_type 'Enraf--Nonius CAD-4'
_diffrn_measurement_method \w/2\q
_diffrn_radiation_monochromator graphite
_diffrn_radiation_source 'fine-focus sealed tube'
_diffrn_radiation_type MoK\a
_diffrn_radiation_wavelength 0.71073
_diffrn_reflns_av_R_equivalents 0.0000
_diffrn_reflns_av_sigmaI/netI 0.0489
_diffrn_reflns_limit_h_max 12
_diffrn_reflns_limit_h_min -12
_diffrn_reflns_limit_k_max 13
_diffrn_reflns_limit_k_min -12
_diffrn_reflns_limit_l_max 15
_diffrn_reflns_limit_l_min 0
_diffrn_reflns_number 5112
_diffrn_reflns_theta_full 25.97
_diffrn_reflns_theta_max 25.97
_diffrn_reflns_theta_min 1.67
_diffrn_standards_decay_% 0
_diffrn_standards_interval_count 200
_diffrn_standards_interval_time 2
_diffrn_standards_number 3
_exptl_absorpt_coefficient_mu 0.251
_exptl_absorpt_correction_T_max 0.9753
_exptl_absorpt_correction_T_min 0.9285
_exptl_absorpt_correction_type psi-scan
_exptl_absorpt_process_details '(North <i>et al.</i>,  1968)'
_exptl_crystal_colour colourless
_exptl_crystal_density_diffrn 1.350
_exptl_crystal_density_method 'not measured'
_exptl_crystal_description block
_exptl_crystal_F_000 556
_exptl_crystal_size_max 0.30
_exptl_crystal_size_mid 0.20
_exptl_crystal_size_min 0.10
_refine_diff_density_max 0.821
_refine_diff_density_min -0.918
_refine_ls_extinction_method none
_refine_ls_goodness_of_fit_ref 1.023
_refine_ls_hydrogen_treatment constr
_refine_ls_matrix_type full
_refine_ls_number_parameters 301
_refine_ls_number_reflns 5112
_refine_ls_number_restraints 8
_refine_ls_restrained_S_all 1.025
_refine_ls_R_factor_all 0.1472
_refine_ls_R_factor_gt 0.1029
_refine_ls_shift/su_max 0.006
_refine_ls_shift/su_mean 0.000
_refine_ls_structure_factor_coef Fsqd
_refine_ls_weighting_details 'calc w=1/[\s^2^(Fo^2^)+(0.03P)^2^+5P] where P=(Fo^2^+2Fc^2^)/3'
_refine_ls_weighting_scheme calc
_refine_ls_wR_factor_gt 0.1972
_refine_ls_wR_factor_ref 0.2168
_reflns_number_gt 3100
_reflns_number_total 5112
_reflns_threshold_expression I>2\s(I)
_cod_data_source_file kp2021.cif
_cod_data_source_block I
_cod_original_sg_symbol_H-M P-1
_cod_database_code 2209578
_cod_database_fobs_code 2209578

loop_
_symmetry_equiv_pos_as_xyz
'x, y, z'
'-x, -y, -z'

loop_
_atom_site_type_symbol
_atom_site_label
_atom_site_fract_x
_atom_site_fract_y
_atom_site_fract_z
_atom_site_U_iso_or_equiv
_atom_site_adp_type
_atom_site_calc_flag
_atom_site_refinement_flags
_atom_site_occupancy
_atom_site_disorder_assembly
_atom_site_disorder_group
S S1 0.2547(2) 0.4244(2) 0.98251(18) 0.051 Uani d PD 0.60 A 1
O O7 0.3956(8) 0.3539(7) 0.9935(6) 0.081 Uani d P 0.60 A 1
C C23 0.3158(11) 0.5594(9) 0.8947(8) 0.091 Uani d PD 0.60 A 1
H H23A 0.3331 0.5433 0.8243 0.137 Uiso calc PR 0.60 A 1
H H23B 0.3986 0.5774 0.9248 0.137 Uiso calc PR 0.60 A 1
H H23C 0.2493 0.6314 0.8871 0.137 Uiso calc PR 0.60 A 1
C C24 0.2347(12) 0.4874(10) 1.0961(7) 0.089 Uani d PD 0.60 A 1
H H24A 0.2007 0.4251 1.1558 0.134 Uiso calc PR 0.60 A 1
H H24B 0.1715 0.5625 1.0785 0.134 Uiso calc PR 0.60 A 1
H H24C 0.3209 0.5094 1.1167 0.134 Uiso calc PR 0.60 A 1
O O1 1.0064(4) -0.1436(3) 0.6134(3) 0.0630(9) Uani d . 1 . .
O O2 0.9825(4) -0.2370(3) 0.8886(3) 0.0682(11) Uani d . 1 . .
O O3 0.9026(4) -0.1361(3) 1.0121(2) 0.0641(10) Uani d . 1 . .
H H3B 0.9420 -0.1980 1.0554 0.096 Uiso calc R 1 . .
O O4 0.5530(4) 0.3446(3) 0.7434(3) 0.0731(11) Uani d . 1 . .
O O5 0.5470(4) 0.2032(3) 0.9033(3) 0.0727(11) Uani d . 1 . .
H H5B 0.4840 0.2532 0.9136 0.109 Uiso calc R 1 . .
O O6 0.7534(4) 0.3690(3) 0.5329(3) 0.0623(10) Uani d . 1 . .
C C1 1.4262(6) -0.0856(6) 0.8057(5) 0.0771(18) Uani d . 1 . .
H H1A 1.5135 -0.0877 0.8335 0.093 Uiso calc R 1 . .
C C2 1.4008(6) -0.1624(6) 0.7391(5) 0.0776(18) Uani d . 1 . .
H H2A 1.4714 -0.2155 0.7207 0.093 Uiso calc R 1 . .
C C3 1.2723(5) -0.1620(5) 0.6992(4) 0.0610(14) Uani d . 1 . .
H H3A 1.2565 -0.2143 0.6533 0.073 Uiso calc R 1 . .
C C4 1.1650(5) -0.0840(4) 0.7267(3) 0.0459(11) Uani d . 1 . .
C C5 1.1924(5) -0.0044(5) 0.7923(4) 0.0571(13) Uani d . 1 . .
H H5A 1.1225 0.0499 0.8100 0.069 Uiso calc R 1 . .
C C6 1.3223(6) -0.0048(6) 0.8317(4) 0.0712(16) Uani d . 1 . .
H H6A 1.3399 0.0492 0.8757 0.085 Uiso calc R 1 . .
C C7 1.0277(5) -0.0880(4) 0.6835(3) 0.0455(11) Uani d . 1 . .
C C8 0.9241(5) -0.1458(4) 0.9118(3) 0.0462(11) Uani d . 1 . .
C C9 0.9101(4) -0.0092(4) 0.7195(3) 0.0415(10) Uani d . 1 . .
C C10 0.8654(4) -0.0304(4) 0.8278(3) 0.0398(10) Uani d . 1 . .
C C11 0.7629(4) 0.0520(4) 0.8532(3) 0.0436(11) Uani d . 1 . .
H H11A 0.7348 0.0390 0.9253 0.052 Uiso calc R 1 . .
C C12 0.7003(4) 0.1541(4) 0.7740(3) 0.0403(10) Uani d . 1 . .
C C13 0.7441(5) 0.1747(4) 0.6661(3) 0.0422(10) Uani d . 1 . .
C C14 0.8484(5) 0.0925(4) 0.6407(3) 0.0446(11) Uani d . 1 . .
H H14A 0.8775 0.1063 0.5688 0.054 Uiso calc R 1 . .
C C15 0.5930(5) 0.2439(4) 0.8041(4) 0.0500(12) Uani d . 1 . .
C C16 0.6851(5) 0.2815(4) 0.5724(3) 0.0456(11) Uani d . 1 . .
C C17 0.5527(5) 0.2698(4) 0.5236(3) 0.0427(10) Uani d . 1 . .
C C18 0.4876(5) 0.1579(4) 0.5548(4) 0.0520(12) Uani d . 1 . .
H H18A 0.5266 0.0895 0.6091 0.062 Uiso calc R 1 . .
C C19 0.3653(6) 0.1477(5) 0.5057(4) 0.0638(14) Uani d . 1 . .
H H19A 0.3231 0.0722 0.5258 0.077 Uiso calc R 1 . .
C C20 0.3066(6) 0.2510(5) 0.4265(5) 0.0672(15) Uani d . 1 . .
H H20A 0.2244 0.2451 0.3936 0.081 Uiso calc R 1 . .
C C21 0.3694(5) 0.3621(5) 0.3964(4) 0.0614(14) Uani d . 1 . .
H H21A 0.3288 0.4314 0.3438 0.074 Uiso calc R 1 . .
C C22 0.4919(5) 0.3717(4) 0.4434(4) 0.0501(12) Uani d . 1 . .
H H22A 0.5343 0.4468 0.4214 0.060 Uiso calc R 1 . .
O O8 0.9846(8) -0.3250(7) 1.1759(6) 0.068 Uani d P 0.60 B 1
S S2 0.8894(2) -0.3943(2) 1.25164(17) 0.054 Uani d PD 0.60 B 1
C C25 0.9648(11) -0.5475(8) 1.3031(9) 0.085 Uani d PD 0.60 B 1
H H25A 0.9754 -0.5901 1.2452 0.128 Uiso calc PR 0.60 B 1
H H25B 0.9085 -0.5936 1.3587 0.128 Uiso calc PR 0.60 B 1
H H25C 1.0523 -0.5438 1.3341 0.128 Uiso calc PR 0.60 B 1
C C26 0.8831(13) -0.3374(10) 1.3722(7) 0.096 Uani d PD 0.60 B 1
H H26A 0.8424 -0.2509 1.3551 0.143 Uiso calc PR 0.60 B 1
H H26B 0.9736 -0.3406 1.4005 0.143 Uiso calc PR 0.60 B 1
H H26C 0.8298 -0.3901 1.4261 0.143 Uiso calc PR 0.60 B 1
S S2' 0.9382(6) -0.3545(6) 1.2937(5) 0.117 Uani d PD 0.40 C 2
S S1' 0.2908(6) 0.4519(5) 0.9754(5) 0.101 Uani d PD 0.40 D 2
O O8' 0.9959(12) -0.2996(10) 1.1883(9) 0.065 Uani d P 0.40 C 2
C C25' 0.9998(16) -0.5146(9) 1.3433(13) 0.078 Uani d PD 0.40 C 2
H H25D 1.0973 -0.5222 1.3413 0.117 Uiso calc PR 0.40 C 2
H H25E 0.9649 -0.5643 1.2985 0.117 Uiso calc PR 0.40 C 2
H H25F 0.9711 -0.5452 1.4173 0.117 Uiso calc PR 0.40 C 2
C C24' 0.2748(18) 0.4243(16) 1.1181(8) 0.087 Uani d PD 0.40 D 2
H H24D 0.2797 0.3339 1.1506 0.130 Uiso calc PR 0.40 D 2
H H24E 0.1889 0.4637 1.1345 0.130 Uiso calc PR 0.40 D 2
H H24F 0.3471 0.4601 1.1472 0.130 Uiso calc PR 0.40 D 2
O O7' 0.3486(11) 0.3133(10) 0.9935(9) 0.075 Uani d P 0.40 D 2
C C23' 0.2848(18) 0.6148(9) 0.9553(15) 0.094 Uani d PD 0.40 D 2
H H23D 0.2989 0.6537 0.8794 0.142 Uiso calc PR 0.40 D 2
H H23E 0.3545 0.6352 0.9989 0.142 Uiso calc PR 0.40 D 2
H H23F 0.1975 0.6465 0.9764 0.142 Uiso calc PR 0.40 D 2
C C26' 0.7636(9) -0.3554(15) 1.3015(13) 0.078 Uani d PD 0.40 C 2
H H26D 0.7217 -0.2697 1.2755 0.118 Uiso calc PR 0.40 C 2
H H26E 0.7388 -0.3891 1.3761 0.118 Uiso calc PR 0.40 C 2
H H26F 0.7332 -0.4078 1.2572 0.118 Uiso calc PR 0.40 C 2

loop_
_atom_site_aniso_label
_atom_site_aniso_U_11
_atom_site_aniso_U_22
_atom_site_aniso_U_33
_atom_site_aniso_U_12
_atom_site_aniso_U_13
_atom_site_aniso_U_23
S1 0.051 0.051 0.051 -0.005 0.001 -0.013
O7 0.081 0.081 0.081 -0.008 0.001 -0.020
C23 0.091 0.091 0.091 -0.008 0.002 -0.023
C24 0.089 0.089 0.089 -0.008 0.001 -0.022
O1 0.072(2) 0.064(2) 0.061(2) 0.0032(18) 0.0075(17) -0.0351(17)
O2 0.091(3) 0.0438(19) 0.057(2) 0.0206(18) 0.0233(19) 0.0003(16)
O3 0.094(3) 0.0519(19) 0.0370(17) 0.0191(18) 0.0004(17) -0.0031(15)
O4 0.091(3) 0.056(2) 0.062(2) 0.031(2) 0.005(2) -0.0090(18)
O5 0.080(3) 0.075(2) 0.052(2) 0.029(2) 0.0208(18) -0.0093(17)
O6 0.063(2) 0.0488(19) 0.063(2) -0.0052(17) -0.0007(17) 0.0071(16)
C1 0.054(3) 0.099(5) 0.068(4) -0.007(3) 0.002(3) 0.000(3)
C2 0.056(3) 0.082(4) 0.089(4) 0.017(3) 0.007(3) -0.019(3)
C3 0.061(3) 0.059(3) 0.060(3) 0.014(3) 0.009(3) -0.019(2)
C4 0.051(3) 0.044(2) 0.038(2) 0.009(2) 0.0081(19) -0.0061(19)
C5 0.059(3) 0.063(3) 0.050(3) -0.002(2) 0.008(2) -0.016(2)
C6 0.073(4) 0.090(4) 0.054(3) -0.021(3) 0.009(3) -0.020(3)
C7 0.060(3) 0.036(2) 0.037(2) 0.008(2) 0.008(2) -0.0061(18)
C8 0.054(3) 0.042(2) 0.039(2) -0.001(2) 0.011(2) -0.0036(19)
C9 0.048(2) 0.036(2) 0.038(2) 0.0067(19) 0.0065(19) -0.0086(18)
C10 0.046(2) 0.036(2) 0.034(2) 0.0041(18) 0.0059(18) -0.0059(17)
C11 0.053(3) 0.043(2) 0.033(2) 0.004(2) 0.0062(19) -0.0092(18)
C12 0.046(2) 0.037(2) 0.037(2) 0.0048(18) 0.0036(18) -0.0097(17)
C13 0.050(3) 0.038(2) 0.036(2) 0.0042(19) 0.0019(19) -0.0068(18)
C14 0.054(3) 0.044(2) 0.034(2) 0.003(2) 0.0070(19) -0.0079(18)
C15 0.054(3) 0.048(3) 0.049(3) 0.011(2) -0.001(2) -0.019(2)
C16 0.055(3) 0.038(2) 0.038(2) 0.006(2) 0.005(2) -0.0032(19)
C17 0.052(3) 0.037(2) 0.037(2) 0.0064(19) 0.0033(19) -0.0085(18)
C18 0.055(3) 0.043(2) 0.054(3) 0.002(2) 0.000(2) -0.006(2)
C19 0.062(3) 0.054(3) 0.075(4) -0.008(3) 0.009(3) -0.016(3)
C20 0.053(3) 0.068(3) 0.079(4) 0.004(3) -0.004(3) -0.019(3)
C21 0.063(3) 0.049(3) 0.066(3) 0.011(2) -0.015(3) -0.009(2)
C22 0.065(3) 0.035(2) 0.047(3) 0.005(2) -0.001(2) -0.0071(19)
O8 0.068 0.068 0.068 -0.006 0.001 -0.017
S2 0.054 0.054 0.054 -0.005 0.001 -0.013
C25 0.085 0.085 0.085 -0.008 0.001 -0.021
C26 0.096 0.096 0.096 -0.009 0.002 -0.024
S2' 0.117 0.117 0.117 -0.011 0.002 -0.029
S1' 0.101 0.101 0.101 -0.009 0.002 -0.025
O8' 0.065 0.065 0.065 -0.006 0.001 -0.016
C25' 0.078 0.078 0.078 -0.007 0.001 -0.020
C24' 0.087 0.087 0.087 -0.008 0.001 -0.022
O7' 0.075 0.075 0.075 -0.007 0.001 -0.019
C23' 0.094 0.094 0.094 -0.009 0.002 -0.024
C26' 0.078 0.078 0.078 -0.007 0.001 -0.020

loop_
_atom_type_symbol
_atom_type_description
_atom_type_scat_dispersion_real
_atom_type_scat_dispersion_imag
_atom_type_scat_source
C C 0.0033 0.0016 'International Tables Vol C Tables 4.2.6.8 and 6.1.1.4'
H H 0.0000 0.0000 'International Tables Vol C Tables 4.2.6.8 and 6.1.1.4'
O O 0.0106 0.0060 'International Tables Vol C Tables 4.2.6.8 and 6.1.1.4'
S S 0.1246 0.1234 'International Tables Vol C Tables 4.2.6.8 and 6.1.1.4'

loop_
_geom_angle_atom_site_label_1
_geom_angle_atom_site_label_2
_geom_angle_atom_site_label_3
_geom_angle
_geom_angle_publ_flag
O7 S1 C24 106.2(5) yes
O7 S1 C23 90.8(5) yes
C24 S1 C23 96.5(5) yes
S1 C23 H23A 109.5 ?
S1 C23 H23B 109.5 ?
H23A C23 H23B 109.5 ?
S1 C23 H23C 109.5 ?
H23A C23 H23C 109.5 ?
H23B C23 H23C 109.5 ?
S1 C24 H24A 109.5 ?
S1 C24 H24B 109.5 ?
H24A C24 H24B 109.5 ?
S1 C24 H24C 109.5 ?
H24A C24 H24C 109.5 ?
H24B C24 H24C 109.5 ?
C8 O3 H3B 109.5 ?
C15 O5 H5B 109.5 ?
C2 C1 C6 120.0(6) ?
C2 C1 H1A 120.0 ?
C6 C1 H1A 120.0 ?
C1 C2 C3 120.6(5) ?
C1 C2 H2A 119.7 ?
C3 C2 H2A 119.7 ?
C2 C3 C4 120.5(5) ?
C2 C3 H3A 119.7 ?
C4 C3 H3A 119.7 ?
C5 C4 C3 118.4(5) ?
C5 C4 C7 122.7(4) ?
C3 C4 C7 118.9(4) ?
C6 C5 C4 120.7(5) ?
C6 C5 H5A 119.6 ?
C4 C5 H5A 119.6 ?
C1 C6 C5 119.7(6) ?
C1 C6 H6A 120.1 ?
C5 C6 H6A 120.1 ?
O1 C7 C4 122.8(4) yes
O1 C7 C9 118.4(4) yes
C4 C7 C9 118.6(4) ?
O2 C8 O3 124.5(4) yes
O2 C8 C10 123.0(4) yes
O3 C8 C10 112.5(4) yes
C14 C9 C10 119.1(4) ?
C14 C9 C7 117.1(4) ?
C10 C9 C7 123.8(4) ?
C11 C10 C9 119.1(4) ?
C11 C10 C8 121.3(4) ?
C9 C10 C8 119.5(4) ?
C10 C11 C12 121.9(4) ?
C10 C11 H11A 119.1 ?
C12 C11 H11A 119.1 ?
C11 C12 C13 119.0(4) ?
C11 C12 C15 120.8(4) ?
C13 C12 C15 120.1(4) ?
C14 C13 C12 119.1(4) ?
C14 C13 C16 116.5(4) ?
C12 C13 C16 124.4(4) ?
C9 C14 C13 121.8(4) ?
C9 C14 H14A 119.1 ?
C13 C14 H14A 119.1 ?
O4 C15 O5 123.3(4) yes
O4 C15 C12 123.0(4) yes
O5 C15 C12 113.6(4) yes
O6 C16 C17 121.7(4) yes
O6 C16 C13 118.9(4) yes
C17 C16 C13 119.1(4) ?
C22 C17 C18 118.8(4) ?
C22 C17 C16 119.6(4) ?
C18 C17 C16 121.5(4) ?
C19 C18 C17 120.6(4) ?
C19 C18 H18A 119.7 ?
C17 C18 H18A 119.7 ?
C20 C19 C18 119.3(5) ?
C20 C19 H19A 120.3 ?
C18 C19 H19A 120.3 ?
C21 C20 C19 120.3(5) ?
C21 C20 H20A 119.8 ?
C19 C20 H20A 119.8 ?
C20 C21 C22 120.5(5) ?
C20 C21 H21A 119.7 ?
C22 C21 H21A 119.7 ?
C21 C22 C17 120.4(5) ?
C21 C22 H22A 119.8 ?
C17 C22 H22A 119.8 ?
O8 S2 C25 107.2(5) yes
O8 S2 C26 109.2(5) yes
C25 S2 C26 100.5(5) yes
S2 C25 H25A 109.5 ?
S2 C25 H25B 109.5 ?
H25A C25 H25B 109.5 ?
S2 C25 H25C 109.5 ?
H25A C25 H25C 109.5 ?
H25B C25 H25C 109.5 ?
S2 C26 H26A 109.5 ?
S2 C26 H26B 109.5 ?
H26A C26 H26B 109.5 ?
S2 C26 H26C 109.5 ?
H26A C26 H26C 109.5 ?
H26B C26 H26C 109.5 ?
O8' S2' C26' 118.1(8) yes
O8' S2' C25' 111.0(8) yes
C26' S2' C25' 104.4(8) yes
O7' S1' C23' 160.1(8) yes
O7' S1' C24' 88.1(7) yes
C23' S1' C24' 93.5(9) yes
S2' C25' H25D 109.5 ?
S2' C25' H25E 109.5 ?
H25D C25' H25E 109.5 ?
S2' C25' H25F 109.5 ?
H25D C25' H25F 109.5 ?
H25E C25' H25F 109.5 ?
S1' C24' H24D 109.5 ?
S1' C24' H24E 109.5 ?
H24D C24' H24E 109.5 ?
S1' C24' H24F 109.5 ?
H24D C24' H24F 109.5 ?
H24E C24' H24F 109.5 ?
S1' C23' H23D 109.5 ?
S1' C23' H23E 109.5 ?
H23D C23' H23E 109.5 ?
S1' C23' H23F 109.5 ?
H23D C23' H23F 109.5 ?
H23E C23' H23F 109.5 ?
S2' C26' H26D 109.5 ?
S2' C26' H26E 109.5 ?
H26D C26' H26E 109.5 ?
S2' C26' H26F 109.5 ?
H26D C26' H26F 109.5 ?
H26E C26' H26F 109.5 ?

loop_
_geom_bond_atom_site_label_1
_geom_bond_atom_site_label_2
_geom_bond_distance
_geom_bond_publ_flag
S1 O7 1.516(8) yes
S1 C24 1.741(7) yes
S1 C23 1.755(8) yes
C23 H23A 0.9600 ?
C23 H23B 0.9600 ?
C23 H23C 0.9600 ?
C24 H24A 0.9600 ?
C24 H24B 0.9600 ?
C24 H24C 0.9600 ?
O1 C7 1.218(5) yes
O2 C8 1.199(5) yes
O3 C8 1.311(5) yes
O3 H3B 0.8200 ?
O4 C15 1.201(5) yes
O5 C15 1.312(5) yes
O5 H5B 0.8200 ?
O6 C16 1.218(5) yes
C1 C2 1.363(9) ?
C1 C6 1.381(8) ?
C1 H1A 0.9300 ?
C2 C3 1.369(8) ?
C2 H2A 0.9300 ?
C3 C4 1.393(6) ?
C3 H3A 0.9300 ?
C4 C5 1.383(7) ?
C4 C7 1.473(7) ?
C5 C6 1.379(7) ?
C5 H5A 0.9300 ?
C6 H6A 0.9300 ?
C7 C9 1.515(6) ?
C8 C10 1.496(6) ?
C9 C14 1.384(6) ?
C9 C10 1.403(5) ?
C10 C11 1.380(6) ?
C11 C12 1.391(6) ?
C11 H11A 0.9300 ?
C12 C13 1.397(6) ?
C12 C15 1.487(6) ?
C13 C14 1.390(6) ?
C13 C16 1.509(6) ?
C14 H14A 0.9300 ?
C16 C17 1.480(6) ?
C17 C22 1.391(6) ?
C17 C18 1.394(6) ?
C18 C19 1.389(7) ?
C18 H18A 0.9300 ?
C19 C20 1.386(7) ?
C19 H19A 0.9300 ?
C20 C21 1.375(7) ?
C20 H20A 0.9300 ?
C21 C22 1.375(7) ?
C21 H21A 0.9300 ?
C22 H22A 0.9300 ?
O8 S2 1.456(8) yes
S2 C25 1.726(7) yes
S2 C26 1.779(8) yes
C25 H25A 0.9600 ?
C25 H25B 0.9600 ?
C25 H25C 0.9600 ?
C26 H26A 0.9600 ?
C26 H26B 0.9600 ?
C26 H26C 0.9600 ?
S2' O8' 1.451(13) yes
S2' C26' 1.728(8) yes
S2' C25' 1.746(8) yes
S1' O7' 1.522(12) yes
S1' C23' 1.718(9) yes
S1' C24' 1.760(9) yes
C25' H25D 0.9600 ?
C25' H25E 0.9600 ?
C25' H25F 0.9600 ?
C24' H24D 0.9600 ?
C24' H24E 0.9600 ?
C24' H24F 0.9600 ?
C23' H23D 0.9600 ?
C23' H23E 0.9600 ?
C23' H23F 0.9600 ?
C26' H26D 0.9600 ?
C26' H26E 0.9600 ?
C26' H26F 0.9600 ?

loop_
_geom_hbond_atom_site_label_D
_geom_hbond_atom_site_label_H
_geom_hbond_atom_site_label_A
_geom_hbond_site_symmetry_A
_geom_hbond_distance_DH
_geom_hbond_distance_HA
_geom_hbond_distance_DA
_geom_hbond_angle_DHA
_geom_hbond_publ_flag
O3 H3B O8 . 0.8200 1.8000 2.594(8) 162.00 yes
O5 H5B O7 . 0.8200 1.8300 2.584(9) 153.00 yes
C11 H11A O5 . 0.9300 2.4200 2.740(6) 100.00 yes
C11 H11A O3 . 0.9300 2.4400 2.751(6) 99.32 yes
C14 H14A O1 2_756 0.9300 2.5200 3.442(5) 171.00 yes
C23 H23B O7 2_667 0.9600 2.5400 3.497(13) 174.00 yes
C24 H24B O8 1_465 0.9600 2.5900 3.368(14) 138.00 yes

loop_
_geom_torsion_atom_site_label_1
_geom_torsion_atom_site_label_2
_geom_torsion_atom_site_label_3
_geom_torsion_atom_site_label_4
_geom_torsion
C6 C1 C2 C3 -1.2(9)
C1 C2 C3 C4 -0.6(9)
C2 C3 C4 C5 2.0(7)
C2 C3 C4 C7 -179.0(5)
C3 C4 C5 C6 -1.6(7)
C7 C4 C5 C6 179.4(4)
C2 C1 C6 C5 1.6(9)
C4 C5 C6 C1 -0.1(8)
C5 C4 C7 O1 169.1(4)
C3 C4 C7 O1 -9.9(7)
C5 C4 C7 C9 -4.8(6)
C3 C4 C7 C9 176.2(4)
O1 C7 C9 C14 -61.5(6)
C4 C7 C9 C14 112.7(5)
O1 C7 C9 C10 121.4(5)
C4 C7 C9 C10 -64.5(6)
C14 C9 C10 C11 -1.2(7)
C7 C9 C10 C11 175.9(4)
C14 C9 C10 C8 175.4(4)
C7 C9 C10 C8 -7.5(7)
O2 C8 C10 C11 158.0(5)
O3 C8 C10 C11 -21.0(6)
O2 C8 C10 C9 -18.5(7)
O3 C8 C10 C9 162.5(4)
C9 C10 C11 C12 1.5(7)
C8 C10 C11 C12 -175.0(4)
C10 C11 C12 C13 -1.0(7)
C10 C11 C12 C15 -178.1(4)
C11 C12 C13 C14 0.3(7)
C15 C12 C13 C14 177.4(4)
C11 C12 C13 C16 179.9(4)
C15 C12 C13 C16 -2.9(7)
C10 C9 C14 C13 0.5(7)
C7 C9 C14 C13 -176.8(4)
C12 C13 C14 C9 0.0(7)
C16 C13 C14 C9 -179.7(4)
C11 C12 C15 O4 166.7(5)
C13 C12 C15 O4 -10.4(7)
C11 C12 C15 O5 -12.7(7)
C13 C12 C15 O5 170.2(4)
C14 C13 C16 O6 -70.8(6)
C12 C13 C16 O6 109.5(5)
C14 C13 C16 C17 102.6(5)
C12 C13 C16 C17 -77.1(6)
O6 C16 C17 C22 -12.1(7)
C13 C16 C17 C22 174.8(4)
O6 C16 C17 C18 167.0(4)
C13 C16 C17 C18 -6.1(6)
C22 C17 C18 C19 0.9(7)
C16 C17 C18 C19 -178.2(4)
C17 C18 C19 C20 -1.3(8)
C18 C19 C20 C21 0.4(8)
C19 C20 C21 C22 0.8(8)
C20 C21 C22 C17 -1.2(8)
C18 C17 C22 C21 0.3(7)
C16 C17 C22 C21 179.4(4)
